data_4030146
loop_
_publ_author_name
'Gunasekaran, Pethaiah'
'Perumal, Subbu'
'Men\'endez, J Carlos'
'Mancinelli, Michele'
'Ranieri, Silvia'
'Mazzanti, Andrea'

_publ_contact_author
;
Prof. Dr. Andrea Mazzanti
University of Bologna
Department of Industrial Chemistry "Toso Montanari"
Viale Risorgimento 4
40136 Bologna
Italy
;
_publ_section_title
;
 Axial chirality of 4-arylpyrazolo[3,4-b]pyridines. Conformational
 analysis and absolute configuration.
;
_journal_issue 22
_journal_name_full 'The Journal of organic chemistry'
_journal_page_first 11039
_journal_page_last 11050
_journal_paper_doi 10.1021/jo502047n
_journal_volume 79
_journal_year 2014
_chemical_formula_sum 'C29 H22 F3 N3 O'
_chemical_formula_weight 485.50
_chemical_name_common 'compound 3'
_chemical_name_systematic
; 
 ? 
;
_space_group_IT_number 2
_symmetry_cell_setting triclinic
_symmetry_space_group_name_Hall '-P 1'
_symmetry_space_group_name_H-M 'P -1'
_atom_sites_solution_hydrogens geom
_atom_sites_solution_primary direct
_atom_sites_solution_secondary difmap
_audit_creation_date 10/15/2013
_audit_creation_method SHELXL-97
_audit_update_record 01/02/2014
_cell_angle_alpha 97.338(4)
_cell_angle_beta 94.911(4)
_cell_angle_gamma 107.300(4)
_cell_formula_units_Z 2
_cell_length_a 8.659(3)
_cell_length_b 10.157(4)
_cell_length_c 14.308(5)
_cell_measurement_temperature 296(2)
_cell_volume 1181.4(7)
_computing_structure_refinement 'SHELXL-97 (Sheldrick, 2008)'
_computing_structure_solution 'SHELXS-97 (Sheldrick, 2008)'
_diffrn_ambient_temperature 296(2)
_diffrn_measured_fraction_theta_full 0.992
_diffrn_measured_fraction_theta_max 0.987
_diffrn_measurement_device_type 'CCD area detector'
_diffrn_measurement_method 'Phi and Omega scans'
_diffrn_radiation_monochromator graphite
_diffrn_radiation_source 'fine-focus sealed tube'
_diffrn_radiation_type MoK\a
_diffrn_radiation_wavelength 0.71073
_diffrn_reflns_av_R_equivalents 0.0390
_diffrn_reflns_av_sigmaI/netI 0.0577
_diffrn_reflns_limit_h_max 10
_diffrn_reflns_limit_h_min -10
_diffrn_reflns_limit_k_max 12
_diffrn_reflns_limit_k_min -12
_diffrn_reflns_limit_l_max 17
_diffrn_reflns_limit_l_min -17
_diffrn_reflns_number 10404
_diffrn_reflns_theta_full 25.00
_diffrn_reflns_theta_max 26.00
_diffrn_reflns_theta_min 1.45
_exptl_absorpt_coefficient_mu 0.100
_exptl_absorpt_correction_T_max 0.9753
_exptl_absorpt_correction_T_min 0.9515
_exptl_absorpt_correction_type empirical
_exptl_absorpt_process_details 'Bruker SADABS'
_exptl_crystal_colour colorless
_exptl_crystal_density_diffrn 1.365
_exptl_crystal_density_method 'not measured'
_exptl_crystal_description brick
_exptl_crystal_F_000 504
_exptl_crystal_size_max 0.50
_exptl_crystal_size_mid 0.25
_exptl_crystal_size_min 0.25
_refine_diff_density_max 0.217
_refine_diff_density_min -0.206
_refine_diff_density_rms 0.045
_refine_ls_extinction_method none
_refine_ls_goodness_of_fit_ref 0.982
_refine_ls_hydrogen_treatment constr
_refine_ls_matrix_type full
_refine_ls_number_parameters 327
_refine_ls_number_reflns 4589
_refine_ls_number_restraints 0
_refine_ls_restrained_S_all 0.982
_refine_ls_R_factor_all 0.1012
_refine_ls_R_factor_gt 0.0513
_refine_ls_shift/su_max 0.000
_refine_ls_shift/su_mean 0.000
_refine_ls_structure_factor_coef Fsqd
_refine_ls_weighting_details 'calc w=1/[\s^2^(Fo^2^)+(0.0775P)^2^+0.0000P] where P=(Fo^2^+2Fc^2^)/3'
_refine_ls_weighting_scheme calc
_refine_ls_wR_factor_gt 0.1233
_refine_ls_wR_factor_ref 0.1527
_reflns_number_gt 2632
_reflns_number_total 4589
_reflns_threshold_expression >2sigma(I)
_cod_data_source_file jo502047n_si_002.cif
_cod_data_source_block bdn2
_cod_depositor_comments 'Adding full bibliography for 4030145--4030146.cif.'
_cod_original_cell_volume 1181.5(7)
_cod_database_code 4030146

loop_
_symmetry_equiv_pos_as_xyz
'x, y, z'
'-x, -y, -z'

loop_
_atom_site_label
_atom_site_type_symbol
_atom_site_fract_x
_atom_site_fract_y
_atom_site_fract_z
_atom_site_U_iso_or_equiv
_atom_site_adp_type
_atom_site_occupancy
_atom_site_symmetry_multiplicity
_atom_site_calc_flag
_atom_site_refinement_flags
C1 C 0.5193(2) 0.7618(2) 0.19009(15) 0.0417(5) Uani 1 1 d .
C2 C 0.4595(3) 0.6964(2) 0.26530(15) 0.0433(5) Uani 1 1 d .
C3 C 0.3470(3) 0.5603(2) 0.24607(15) 0.0452(6) Uani 1 1 d .
C4 C 0.3347(3) 0.5584(2) 0.08888(15) 0.0433(5) Uani 1 1 d .
C5 C 0.4686(3) 0.7124(2) 0.00197(16) 0.0482(6) Uani 1 1 d .
C6 C 0.4564(3) 0.6874(2) 0.09767(14) 0.0412(5) Uani 1 1 d .
C7 C 0.6351(3) 0.9073(2) 0.20523(14) 0.0420(5) Uani 1 1 d .
C8 C 0.5873(3) 1.0184(2) 0.24698(15) 0.0464(6) Uani 1 1 d .
H8 H 0.4858 1.0000 0.2685 0.056 Uiso 1 1 calc R
C9 C 0.6872(3) 1.1555(2) 0.25717(16) 0.0493(6) Uani 1 1 d .
C10 C 0.8390(3) 1.1793(3) 0.22608(17) 0.0573(7) Uani 1 1 d .
H10 H 0.9081 1.2705 0.2316 0.069 Uiso 1 1 calc R
C11 C 0.8892(3) 1.0701(3) 0.18705(17) 0.0573(7) Uani 1 1 d .
H11 H 0.9924 1.0880 0.1680 0.069 Uiso 1 1 calc R
C12 C 0.7874(3) 0.9349(2) 0.17621(16) 0.0495(6) Uani 1 1 d .
H12 H 0.8216 0.8618 0.1492 0.059 Uiso 1 1 calc R
C13 C 0.4969(3) 0.7777(2) 0.36581(16) 0.0480(6) Uani 1 1 d .
C14 C 0.6552(3) 0.8009(2) 0.42359(15) 0.0496(6) Uani 1 1 d .
C15 C 0.6887(3) 0.8861(3) 0.51175(17) 0.0643(7) Uani 1 1 d .
H15 H 0.6152 0.9312 0.5316 0.077 Uiso 1 1 calc R
C16 C 0.8315(4) 0.9035(3) 0.56967(19) 0.0796(9) Uani 1 1 d .
H16 H 0.8538 0.9599 0.6289 0.096 Uiso 1 1 calc R
C17 C 0.9398(4) 0.8388(3) 0.5409(2) 0.0820(10) Uani 1 1 d .
H17 H 1.0357 0.8514 0.5805 0.098 Uiso 1 1 calc R
C18 C 0.9091(3) 0.7547(3) 0.4534(2) 0.0778(9) Uani 1 1 d .
H18 H 0.9836 0.7106 0.4340 0.093 Uiso 1 1 calc R
C19 C 0.7654(3) 0.7366(3) 0.39463(18) 0.0623(7) Uani 1 1 d .
H19 H 0.7441 0.6806 0.3353 0.075 Uiso 1 1 calc R
C20 C 0.1386(3) 0.4026(2) -0.05189(16) 0.0498(6) Uani 1 1 d .
C21 C 0.0925(3) 0.3944(3) -0.14818(17) 0.0606(7) Uani 1 1 d .
H21 H 0.1511 0.4605 -0.1820 0.073 Uiso 1 1 calc R
C22 C -0.0429(3) 0.2856(3) -0.1933(2) 0.0692(8) Uani 1 1 d .
H22 H -0.0743 0.2791 -0.2579 0.083 Uiso 1 1 calc R
C23 C -0.1303(3) 0.1886(3) -0.1449(2) 0.0683(8) Uani 1 1 d .
H23 H -0.2200 0.1158 -0.1763 0.082 Uiso 1 1 calc R
C24 C -0.0855(3) 0.1988(3) -0.0496(2) 0.0720(8) Uani 1 1 d .
H24 H -0.1459 0.1335 -0.0159 0.086 Uiso 1 1 calc R
C25 C 0.0497(3) 0.3061(3) -0.00277(19) 0.0633(7) Uani 1 1 d .
H25 H 0.0798 0.3122 0.0620 0.076 Uiso 1 1 calc R
C26 C 0.5773(3) 0.8306(3) -0.03623(17) 0.0655(7) Uani 1 1 d .
H26A H 0.6857 0.8235 -0.0321 0.098 Uiso 1 1 calc R
H26B H 0.5791 0.9173 0.0002 0.098 Uiso 1 1 calc R
H26C H 0.5373 0.8271 -0.1015 0.098 Uiso 1 1 calc R
C27 C 0.6325(3) 1.2740(3) 0.30156(18) 0.0657(7) Uani 1 1 d .
H27A H 0.6485 1.3445 0.2604 0.079 Uiso 1 1 calc R
H27B H 0.5167 1.2391 0.3061 0.079 Uiso 1 1 calc R
C28 C 0.7216(4) 1.3404(3) 0.3981(2) 0.0975(11) Uani 1 1 d .
H28A H 0.6998 1.2730 0.4405 0.146 Uiso 1 1 calc R
H28B H 0.6857 1.4178 0.4212 0.146 Uiso 1 1 calc R
H28C H 0.8367 1.3729 0.3945 0.146 Uiso 1 1 calc R
N1 N 0.2818(2) 0.49042(18) 0.15954(13) 0.0463(5) Uani 1 1 d .
N2 N 0.2776(2) 0.51446(19) -0.00588(13) 0.0485(5) Uani 1 1 d .
N3 N 0.3612(2) 0.6098(2) -0.05797(13) 0.0535(5) Uani 1 1 d .
O1 O 0.3899(2) 0.81985(19) 0.39493(12) 0.0681(5) Uani 1 1 d .
C29 C 0.2853(3) 0.4803(3) 0.32300(17) 0.0562(7) Uani 1 1 d .
F1 F 0.2437(2) 0.34363(15) 0.29554(10) 0.0792(5) Uani 1 1 d .
F2 F 0.1536(2) 0.50577(18) 0.35229(12) 0.0863(5) Uani 1 1 d .
F3 F 0.39569(19) 0.51032(16) 0.39972(10) 0.0797(5) Uani 1 1 d .

loop_
_atom_site_aniso_label
_atom_site_aniso_U_11
_atom_site_aniso_U_22
_atom_site_aniso_U_33
_atom_site_aniso_U_23
_atom_site_aniso_U_13
_atom_site_aniso_U_12
C1 0.0441(12) 0.0392(12) 0.0406(13) -0.0029(10) 0.0013(10) 0.0161(10)
C2 0.0482(13) 0.0433(13) 0.0369(12) 0.0004(10) 0.0040(10) 0.0150(11)
C3 0.0484(13) 0.0439(13) 0.0408(13) 0.0020(10) 0.0043(10) 0.0131(11)
C4 0.0479(13) 0.0410(13) 0.0388(13) -0.0024(10) 0.0023(10) 0.0153(11)
C5 0.0516(14) 0.0482(14) 0.0422(13) 0.0009(11) 0.0042(11) 0.0150(11)
C6 0.0469(12) 0.0394(13) 0.0364(12) 0.0010(9) 0.0033(10) 0.0147(10)
C7 0.0453(13) 0.0409(13) 0.0353(12) -0.0013(10) -0.0026(10) 0.0122(10)
C8 0.0481(13) 0.0476(14) 0.0405(13) -0.0017(10) 0.0006(10) 0.0153(11)
C9 0.0558(15) 0.0424(14) 0.0444(13) -0.0025(10) -0.0035(11) 0.0144(11)
C10 0.0600(16) 0.0460(15) 0.0526(15) -0.0029(12) -0.0024(12) 0.0038(12)
C11 0.0472(14) 0.0593(16) 0.0582(16) 0.0001(13) 0.0097(12) 0.0090(13)
C12 0.0478(14) 0.0485(14) 0.0490(14) -0.0006(11) 0.0050(11) 0.0140(11)
C13 0.0579(15) 0.0457(14) 0.0387(13) 0.0002(10) 0.0078(11) 0.0158(12)
C14 0.0594(15) 0.0469(14) 0.0360(13) 0.0019(10) 0.0015(11) 0.0101(12)
C15 0.0796(18) 0.0621(17) 0.0402(14) -0.0058(12) -0.0014(13) 0.0141(14)
C16 0.094(2) 0.080(2) 0.0445(16) -0.0008(14) -0.0120(16) 0.0060(18)
C17 0.075(2) 0.098(2) 0.059(2) 0.0213(17) -0.0187(16) 0.0089(19)
C18 0.0687(18) 0.093(2) 0.071(2) 0.0113(17) -0.0045(16) 0.0289(17)
C19 0.0672(17) 0.0692(18) 0.0458(15) -0.0007(13) -0.0009(13) 0.0207(14)
C20 0.0520(14) 0.0450(14) 0.0470(14) -0.0120(11) -0.0013(11) 0.0172(12)
C21 0.0711(17) 0.0558(16) 0.0505(15) -0.0047(12) -0.0075(13) 0.0229(14)
C22 0.0716(18) 0.0730(19) 0.0558(16) -0.0159(15) -0.0195(14) 0.0300(16)
C23 0.0489(15) 0.0682(19) 0.073(2) -0.0214(15) -0.0083(14) 0.0136(14)
C24 0.0591(17) 0.0713(19) 0.0679(19) -0.0094(15) 0.0078(14) 0.0025(14)
C25 0.0588(16) 0.0653(17) 0.0501(15) -0.0054(13) 0.0025(12) 0.0033(14)
C26 0.0752(18) 0.0662(17) 0.0459(15) 0.0107(13) 0.0009(13) 0.0096(14)
C27 0.0813(18) 0.0476(15) 0.0631(17) -0.0068(13) 0.0040(14) 0.0203(14)
C28 0.118(3) 0.099(3) 0.071(2) -0.0244(18) 0.0099(19) 0.045(2)
N1 0.0516(11) 0.0428(11) 0.0405(11) -0.0005(9) 0.0021(9) 0.0127(9)
N2 0.0573(12) 0.0437(11) 0.0370(10) -0.0054(9) 0.0006(9) 0.0111(9)
N3 0.0621(12) 0.0533(12) 0.0392(11) 0.0020(9) 0.0035(9) 0.0123(10)
O1 0.0725(12) 0.0825(13) 0.0506(11) -0.0089(9) 0.0087(9) 0.0340(11)
C29 0.0613(16) 0.0530(16) 0.0473(15) 0.0046(12) 0.0017(12) 0.0102(13)
F1 0.1087(12) 0.0507(9) 0.0648(10) 0.0112(7) 0.0074(9) 0.0051(8)
F2 0.0836(11) 0.1049(14) 0.0834(12) 0.0299(10) 0.0394(10) 0.0346(10)
F3 0.0887(11) 0.0827(11) 0.0509(9) 0.0190(8) -0.0079(8) 0.0030(9)

loop_
_atom_type_symbol
_atom_type_description
_atom_type_scat_dispersion_real
_atom_type_scat_dispersion_imag
_atom_type_scat_source
C C 0.0033 0.0016 'International Tables Vol C Tables 4.2.6.8 and 6.1.1.4'
H H 0.0000 0.0000 'International Tables Vol C Tables 4.2.6.8 and 6.1.1.4'
N N 0.0061 0.0033 'International Tables Vol C Tables 4.2.6.8 and 6.1.1.4'
O O 0.0106 0.0060 'International Tables Vol C Tables 4.2.6.8 and 6.1.1.4'
F F 0.0171 0.0103 'International Tables Vol C Tables 4.2.6.8 and 6.1.1.4'

loop_
_geom_angle_atom_site_label_1
_geom_angle_atom_site_label_2
_geom_angle_atom_site_label_3
_geom_angle
C2 C1 C6 116.54(19)
C2 C1 C7 122.21(19)
C6 C1 C7 121.11(19)
C1 C2 C3 119.44(19)
C1 C2 C13 120.13(19)
C3 C2 C13 119.91(19)
N1 C3 C2 124.8(2)
N1 C3 C29 112.69(19)
C2 C3 C29 122.5(2)
N1 C4 N2 125.8(2)
N1 C4 C6 126.50(19)
N2 C4 C6 107.66(19)
N3 C5 C6 110.4(2)
N3 C5 C26 118.9(2)
C6 C5 C26 130.7(2)
C4 C6 C1 117.86(19)
C4 C6 C5 104.43(18)
C1 C6 C5 137.3(2)
C12 C7 C8 118.9(2)
C12 C7 C1 121.2(2)
C8 C7 C1 119.9(2)
C9 C8 C7 121.6(2)
C9 C8 H8 119.2
C7 C8 H8 119.2
C8 C9 C10 117.8(2)
C8 C9 C27 120.8(2)
C10 C9 C27 121.5(2)
C11 C10 C9 121.1(2)
C11 C10 H10 119.5
C9 C10 H10 119.5
C12 C11 C10 120.3(2)
C12 C11 H11 119.8
C10 C11 H11 119.8
C11 C12 C7 120.2(2)
C11 C12 H12 119.9
C7 C12 H12 119.9
O1 C13 C14 123.0(2)
O1 C13 C2 116.3(2)
C14 C13 C2 120.7(2)
C19 C14 C15 119.6(2)
C19 C14 C13 122.0(2)
C15 C14 C13 118.3(2)
C16 C15 C14 119.6(3)
C16 C15 H15 120.2
C14 C15 H15 120.2
C17 C16 C15 120.5(3)
C17 C16 H16 119.8
C15 C16 H16 119.8
C16 C17 C18 120.7(3)
C16 C17 H17 119.7
C18 C17 H17 119.7
C17 C18 C19 119.2(3)
C17 C18 H18 120.4
C19 C18 H18 120.4
C14 C19 C18 120.4(2)
C14 C19 H19 119.8
C18 C19 H19 119.8
C25 C20 C21 120.0(2)
C25 C20 N2 121.4(2)
C21 C20 N2 118.6(2)
C20 C21 C22 118.8(3)
C20 C21 H21 120.6
C22 C21 H21 120.6
C23 C22 C21 121.4(3)
C23 C22 H22 119.3
C21 C22 H22 119.3
C22 C23 C24 119.4(2)
C22 C23 H23 120.3
C24 C23 H23 120.3
C23 C24 C25 120.4(3)
C23 C24 H24 119.8
C25 C24 H24 119.8
C20 C25 C24 120.0(2)
C20 C25 H25 120.0
C24 C25 H25 120.0
C5 C26 H26A 109.5
C5 C26 H26B 109.5
H26A C26 H26B 109.5
C5 C26 H26C 109.5
H26A C26 H26C 109.5
H26B C26 H26C 109.5
C28 C27 C9 113.3(2)
C28 C27 H27A 108.9
C9 C27 H27A 108.9
C28 C27 H27B 108.9
C9 C27 H27B 108.9
H27A C27 H27B 107.7
C27 C28 H28A 109.5
C27 C28 H28B 109.5
H28A C28 H28B 109.5
C27 C28 H28C 109.5
H28A C28 H28C 109.5
H28B C28 H28C 109.5
C3 N1 C4 114.40(19)
N3 N2 C4 109.81(17)
N3 N2 C20 119.18(18)
C4 N2 C20 130.3(2)
C5 N3 N2 107.71(18)
F1 C29 F2 106.3(2)
F1 C29 F3 106.4(2)
F2 C29 F3 106.4(2)
F1 C29 C3 112.3(2)
F2 C29 C3 112.5(2)
F3 C29 C3 112.50(19)

loop_
_geom_bond_atom_site_label_1
_geom_bond_atom_site_label_2
_geom_bond_distance
C1 C2 1.394(3)
C1 C6 1.412(3)
C1 C7 1.495(3)
C2 C3 1.411(3)
C2 C13 1.521(3)
C3 N1 1.331(3)
C3 C29 1.492(3)
C4 N1 1.334(3)
C4 N2 1.372(3)
C4 C6 1.399(3)
C5 N3 1.322(3)
C5 C6 1.431(3)
C5 C26 1.486(3)
C7 C12 1.376(3)
C7 C8 1.396(3)
C8 C9 1.385(3)
C8 H8 0.9300
C9 C10 1.386(3)
C9 C27 1.508(3)
C10 C11 1.379(3)
C10 H10 0.9300
C11 C12 1.374(3)
C11 H11 0.9300
C12 H12 0.9300
C13 O1 1.213(3)
C13 C14 1.477(3)
C14 C19 1.370(3)
C14 C15 1.391(3)
C15 C16 1.381(4)
C15 H15 0.9300
C16 C17 1.358(4)
C16 H16 0.9300
C17 C18 1.378(4)
C17 H17 0.9300
C18 C19 1.391(3)
C18 H18 0.9300
C19 H19 0.9300
C20 C25 1.366(3)
C20 C21 1.386(3)
C20 N2 1.426(3)
C21 C22 1.389(3)
C21 H21 0.9300
C22 C23 1.358(4)
C22 H22 0.9300
C23 C24 1.368(4)
C23 H23 0.9300
C24 C25 1.388(3)
C24 H24 0.9300
C25 H25 0.9300
C26 H26A 0.9600
C26 H26B 0.9600
C26 H26C 0.9600
C27 C28 1.492(4)
C27 H27A 0.9700
C27 H27B 0.9700
C28 H28A 0.9600
C28 H28B 0.9600
C28 H28C 0.9600
N2 N3 1.370(3)
C29 F1 1.323(3)
C29 F2 1.331(3)
C29 F3 1.332(3)

loop_
_geom_torsion_atom_site_label_1
_geom_torsion_atom_site_label_2
_geom_torsion_atom_site_label_3
_geom_torsion_atom_site_label_4
_geom_torsion
C6 C1 C2 C3 2.5(3)
C7 C1 C2 C3 178.3(2)
C6 C1 C2 C13 -169.3(2)
C7 C1 C2 C13 6.5(3)
C1 C2 C3 N1 -5.3(3)
C13 C2 C3 N1 166.5(2)
C1 C2 C3 C29 176.2(2)
C13 C2 C3 C29 -12.0(3)
N1 C4 C6 C1 -7.2(3)
N2 C4 C6 C1 172.19(18)
N1 C4 C6 C5 179.0(2)
N2 C4 C6 C5 -1.6(2)
C2 C1 C6 C4 3.0(3)
C7 C1 C6 C4 -172.78(19)
C2 C1 C6 C5 174.2(2)
C7 C1 C6 C5 -1.7(4)
N3 C5 C6 C4 1.5(2)
C26 C5 C6 C4 -179.0(2)
N3 C5 C6 C1 -170.4(2)
C26 C5 C6 C1 9.1(4)
C2 C1 C7 C12 120.1(2)
C6 C1 C7 C12 -64.3(3)
C2 C1 C7 C8 -61.7(3)
C6 C1 C7 C8 113.8(2)
C12 C7 C8 C9 2.0(3)
C1 C7 C8 C9 -176.2(2)
C7 C8 C9 C10 -1.2(3)
C7 C8 C9 C27 179.4(2)
C8 C9 C10 C11 -0.5(3)
C27 C9 C10 C11 178.9(2)
C9 C10 C11 C12 1.5(4)
C10 C11 C12 C7 -0.7(4)
C8 C7 C12 C11 -1.0(3)
C1 C7 C12 C11 177.1(2)
C1 C2 C13 O1 100.1(3)
C3 C2 C13 O1 -71.6(3)
C1 C2 C13 C14 -80.7(3)
C3 C2 C13 C14 107.6(3)
O1 C13 C14 C19 170.9(2)
C2 C13 C14 C19 -8.3(3)
O1 C13 C14 C15 -6.4(4)
C2 C13 C14 C15 174.5(2)
C19 C14 C15 C16 -0.9(4)
C13 C14 C15 C16 176.4(2)
C14 C15 C16 C17 0.5(4)
C15 C16 C17 C18 0.0(5)
C16 C17 C18 C19 0.0(5)
C15 C14 C19 C18 0.9(4)
C13 C14 C19 C18 -176.3(2)
C17 C18 C19 C14 -0.5(4)
C25 C20 C21 C22 -1.1(4)
N2 C20 C21 C22 -180.0(2)
C20 C21 C22 C23 0.3(4)
C21 C22 C23 C24 0.7(4)
C22 C23 C24 C25 -1.0(4)
C21 C20 C25 C24 0.8(4)
N2 C20 C25 C24 179.7(2)
C23 C24 C25 C20 0.2(4)
C8 C9 C27 C28 108.8(3)
C10 C9 C27 C28 -70.5(3)
C2 C3 N1 C4 1.7(3)
C29 C3 N1 C4 -179.70(19)
N2 C4 N1 C3 -174.6(2)
C6 C4 N1 C3 4.7(3)
N1 C4 N2 N3 -179.4(2)
C6 C4 N2 N3 1.2(2)
N1 C4 N2 C20 10.3(4)
C6 C4 N2 C20 -169.1(2)
C25 C20 N2 N3 -179.0(2)
C21 C20 N2 N3 -0.1(3)
C25 C20 N2 C4 -9.5(4)
C21 C20 N2 C4 169.4(2)
C6 C5 N3 N2 -0.8(3)
C26 C5 N3 N2 179.61(19)
C4 N2 N3 C5 -0.2(3)
C20 N2 N3 C5 171.29(19)
N1 C3 C29 F1 29.2(3)
C2 C3 C29 F1 -152.1(2)
N1 C3 C29 F2 -90.6(3)
C2 C3 C29 F2 88.0(3)
N1 C3 C29 F3 149.2(2)
C2 C3 C29 F3 -32.1(3)
